data_1575403
loop_
_publ_author_name
'Wang, Wenchang'
'Li, Lei'
'Zhang, Meiyu'
'Kang, Kang'
'Xiao, Chengliang'

_publ_section_title
;
 Robust copper-based cationic metal-organic frameworks for efficient
 sequestration of perrhenate/pertechnetate.
;
_journal_issue 36
_journal_name_full 'Dalton transactions (Cambridge, England : 2003)'
_journal_page_first 13529
_journal_page_last 13539
_journal_paper_doi 10.1039/d5dt01471a
_journal_volume 54
_journal_year 2025
_chemical_formula_moiety 'C114 H84 Cu4 I N24, 1[NO3], 2[NO3]'
_chemical_formula_sum 'C114 H84 Cu4 I N27 O9'
_chemical_formula_weight 2357.14
_space_group_crystal_system cubic
_space_group_IT_number 201
_space_group_name_Hall '-P 2ab 2bc 3'
_space_group_name_H-M_alt 'P n -3 :2'
_atom_sites_solution_hydrogens geom
_atom_sites_solution_primary iterative
_audit_block_doi 10.5517/ccdc.csd.cc2h09f8
_audit_creation_date 2025-07-30
_audit_creation_method
;
Olex2 1.5
(compiled 2024.02.16 svn.r378c4104 for OlexSys, GUI svn.r6928)
;
_audit_update_record
;
2025-08-04 deposited with the CCDC.	2025-08-11 downloaded from the CCDC.
;
_cell_angle_alpha 90
_cell_angle_beta 90
_cell_angle_gamma 90
_cell_formula_units_Z 2
_cell_length_a 17.0877(5)
_cell_length_b 17.0877(5)
_cell_length_c 17.0877(5)
_cell_measurement_reflns_used 9864
_cell_measurement_temperature 170.00
_cell_measurement_theta_max 73.378
_cell_measurement_theta_min 2.249
_cell_volume 4989.4(3)
_computing_cell_refinement 'SAINT V8.40B (?, 2016)'
_computing_data_reduction 'SAINT V8.40B (?, 2016)'
_computing_molecular_graphics 'Olex2 1.5 (Dolomanov et al., 2009)'
_computing_publication_material 'Olex2 1.5 (Dolomanov et al., 2009)'
_computing_structure_refinement 'SHELXL 2019/3 (Sheldrick, 2015)'
_computing_structure_solution 'olex2.solve 1.5 (Bourhis et al., 2015)'
_diffrn_ambient_temperature 170.00
_diffrn_measured_fraction_theta_full 0.991
_diffrn_measured_fraction_theta_max 0.995
_diffrn_measurement_device_type 'zju Bruker D8 VENTURE'
_diffrn_radiation_type GaK\a
_diffrn_radiation_wavelength 1.34139
_diffrn_reflns_av_R_equivalents 0.0688
_diffrn_reflns_av_unetI/netI 0.0264
_diffrn_reflns_Laue_measured_fraction_full 0.991
_diffrn_reflns_Laue_measured_fraction_max 0.995
_diffrn_reflns_limit_h_max 22
_diffrn_reflns_limit_h_min -23
_diffrn_reflns_limit_k_max 22
_diffrn_reflns_limit_k_min -21
_diffrn_reflns_limit_l_max 24
_diffrn_reflns_limit_l_min -24
_diffrn_reflns_number 38145
_diffrn_reflns_point_group_measured_fraction_full 0.991
_diffrn_reflns_point_group_measured_fraction_max 0.995
_diffrn_reflns_theta_full 53.594
_diffrn_reflns_theta_max 73.379
_diffrn_reflns_theta_min 3.182
_diffrn_source_current 3.57
_diffrn_source_power 0.24954300000000001
_diffrn_source_voltage 69.9
_exptl_absorpt_coefficient_mu 6.625
_exptl_absorpt_correction_T_max 0.7537
_exptl_absorpt_correction_T_min 0.6696
_exptl_absorpt_correction_type multi-scan
_exptl_absorpt_process_details
;
SADABS-2016/2 (Bruker,2016/2) was used for absorption correction.
wR2(int) was 0.1093 before and 0.0754 after correction.
The Ratio of minimum to maximum transmission is 0.8884.
The \l/2 correction factor is Not present.
;
_exptl_crystal_colour green
_exptl_crystal_colour_primary green
_exptl_crystal_density_diffrn 1.569
_exptl_crystal_description block
_exptl_crystal_F_000 2396
_exptl_crystal_size_max 0.244
_exptl_crystal_size_mid 0.188
_exptl_crystal_size_min 0.158
_refine_diff_density_max 1.415
_refine_diff_density_min -1.468
_refine_diff_density_rms 0.082
_refine_ls_extinction_method none
_refine_ls_goodness_of_fit_ref 1.127
_refine_ls_hydrogen_treatment constr
_refine_ls_matrix_type full
_refine_ls_number_parameters 109
_refine_ls_number_reflns 2553
_refine_ls_number_restraints 0
_refine_ls_restrained_S_all 1.127
_refine_ls_R_factor_all 0.0385
_refine_ls_R_factor_gt 0.0361
_refine_ls_shift/su_max 0.000
_refine_ls_shift/su_mean 0.000
_refine_ls_structure_factor_coef Fsqd
_refine_ls_weighting_details 'w=1/[\s^2^(Fo^2^)+(0.0508P)^2^+4.1403P] where P=(Fo^2^+2Fc^2^)/3'
_refine_ls_weighting_scheme calc
_refine_ls_wR_factor_gt 0.1007
_refine_ls_wR_factor_ref 0.1020
_reflns_Friedel_coverage 0.000
_reflns_number_gt 2348
_reflns_number_total 2553
_reflns_threshold_expression 'I > 2\s(I)'
_cod_data_source_file d5dt01471a2.cif
_cod_data_source_block 221125_q2_cui_0m
_cod_depositor_comments 'Adding full bibliography for 1575402--1575403.cif.'
_cod_original_cell_volume 4989.4(4)
_cod_original_sg_symbol_H-M 'P n -3'
_cod_database_code 1575403
_shelx_shelxl_version_number 2019/3
_shelx_space_group_comment
;
The symmetry employed for this shelxl refinement is uniquely defined
by the following loop, which should always be used as a source of
symmetry information in preference to the above space-group names.
They are only intended as comments.
;
_shelx_estimated_absorpt_t_max 0.421
_shelx_estimated_absorpt_t_min 0.295
_olex2_refinement_description
;
1. Fixed Uiso
 At 1.2 times of:
  All C(H) groups
2.a Aromatic/amide H refined with riding coordinates:
 C1(H1), C2(H2), C3(H3), C5(H5), C6(H6), C8(H8), C9(H9)
;
_smtbx_masks_special_details
;
A solvent mask was calculated and 176 electrons were 
found in a volume of 316\%A^3^ in 2 voids per unit cell. 
This is consistent with the presence of 
0.32[NO3], 0.68[NO3] per formula unit 
which account for 186 electrons 
per unit cell.
;
_smtbx_masks_void_probe_radius 1.2
_smtbx_masks_void_truncation_radius 1.2
_olex2_submission_special_instructions 'No special instructions were received'

loop_
_space_group_symop_operation_xyz
'x, y, z'
'-x+1/2, -y+1/2, z'
'-x+1/2, y, -z+1/2'
'x, -y+1/2, -z+1/2'
'z, x, y'
'z, -x+1/2, -y+1/2'
'-z+1/2, -x+1/2, y'
'-z+1/2, x, -y+1/2'
'y, z, x'
'-y+1/2, z, -x+1/2'
'y, -z+1/2, -x+1/2'
'-y+1/2, -z+1/2, x'
'-x, -y, -z'
'x-1/2, y-1/2, -z'
'x-1/2, -y, z-1/2'
'-x, y-1/2, z-1/2'
'-z, -x, -y'
'-z, x-1/2, y-1/2'
'z-1/2, x-1/2, -y'
'z-1/2, -x, y-1/2'
'-y, -z, -x'
'y-1/2, -z, x-1/2'
'-y, z-1/2, x-1/2'
'y-1/2, z-1/2, -x'

loop_
_atom_site_label
_atom_site_type_symbol
_atom_site_fract_x
_atom_site_fract_y
_atom_site_fract_z
_atom_site_U_iso_or_equiv
_atom_site_adp_type
_atom_site_occupancy
_atom_site_site_symmetry_order
_atom_site_calc_flag
_atom_site_refinement_flags_posn
_atom_site_refinement_flags_adp
_atom_site_refinement_flags_occupancy
_atom_site_disorder_assembly
_atom_site_disorder_group
I1 I 0.250000 0.250000 0.250000 0.01274(10) Uani 1 12 d S T P . .
Cu Cu 0.34046(2) 0.34046(2) 0.34046(2) 0.02749(14) Uani 1 3 d S T P . .
N1 N 0.42957(11) 0.38810(11) 0.27750(12) 0.0316(4) Uani 1 1 d . . . . .
N2 N 0.51868(10) 0.47497(10) 0.24183(10) 0.0263(3) Uani 1 1 d . . . . .
C1 C 0.46322(14) 0.45526(14) 0.29459(14) 0.0357(5) Uani 1 1 d . . . . .
H1 H 0.450046 0.486227 0.338842 0.043 Uiso 1 1 calc R U . . .
C2 C 0.46493(15) 0.36270(14) 0.21112(16) 0.0406(6) Uani 1 1 d . . . . .
H2 H 0.453665 0.314788 0.185261 0.049 Uiso 1 1 calc R U . . .
C3 C 0.51877(17) 0.41589(15) 0.18717(17) 0.0468(7) Uani 1 1 d . . . . .
H3 H 0.550370 0.412912 0.141526 0.056 Uiso 1 1 calc R U . . .
C4 C 0.56734(11) 0.54306(11) 0.24365(12) 0.0241(4) Uani 1 1 d . . . . .
C5 C 0.55379(13) 0.60127(12) 0.29859(15) 0.0346(5) Uani 1 1 d . . . . .
H5 H 0.512346 0.596156 0.335292 0.042 Uiso 1 1 calc R U . . .
C6 C 0.60140(13) 0.66703(12) 0.29939(15) 0.0343(5) Uani 1 1 d . . . . .
H6 H 0.591662 0.706878 0.336920 0.041 Uiso 1 1 calc R U . . .
C7 C 0.66294(11) 0.67644(11) 0.24697(13) 0.0261(4) Uani 1 1 d . . . . .
C8 C 0.67575(12) 0.61726(12) 0.19231(14) 0.0291(4) Uani 1 1 d . . . . .
H8 H 0.717239 0.622320 0.155647 0.035 Uiso 1 1 calc R U . . .
C9 C 0.62847(12) 0.55065(11) 0.19068(13) 0.0285(4) Uani 1 1 d . . . . .
H9 H 0.638112 0.510569 0.153370 0.034 Uiso 1 1 calc R U . . .
C10 C 0.71038(16) 0.750000 0.250000 0.0272(6) Uani 1 2 d S T P . .

loop_
_atom_site_aniso_label
_atom_site_aniso_U_11
_atom_site_aniso_U_22
_atom_site_aniso_U_33
_atom_site_aniso_U_23
_atom_site_aniso_U_13
_atom_site_aniso_U_12
I1 0.01274(10) 0.01274(10) 0.01274(10) 0.000 0.000 0.000
Cu 0.02749(14) 0.02749(14) 0.02749(14) -0.00364(11) -0.00364(11) -0.00364(11)
N1 0.0306(8) 0.0294(9) 0.0349(9) -0.0048(7) -0.0008(7) -0.0102(7)
N2 0.0261(7) 0.0211(7) 0.0318(8) -0.0033(6) 0.0003(6) -0.0048(6)
C1 0.0383(11) 0.0325(10) 0.0364(11) -0.0092(9) 0.0071(9) -0.0152(9)
C2 0.0430(12) 0.0305(10) 0.0483(14) -0.0144(10) 0.0106(10) -0.0147(9)
C3 0.0527(15) 0.0369(12) 0.0508(14) -0.0206(11) 0.0223(12) -0.0202(11)
C4 0.0214(8) 0.0187(7) 0.0321(9) -0.0009(7) -0.0012(7) -0.0027(6)
C5 0.0310(10) 0.0253(9) 0.0475(12) -0.0103(9) 0.0141(9) -0.0084(8)
C6 0.0313(10) 0.0221(8) 0.0495(13) -0.0118(8) 0.0110(9) -0.0061(7)
C7 0.0203(8) 0.0177(7) 0.0403(10) -0.0016(7) 0.0002(7) -0.0012(6)
C8 0.0235(8) 0.0231(8) 0.0407(11) -0.0038(8) 0.0066(8) -0.0033(7)
C9 0.0278(9) 0.0215(8) 0.0362(10) -0.0051(7) 0.0044(8) -0.0042(7)
C10 0.0207(12) 0.0164(10) 0.0446(16) -0.0008(10) 0.000 0.000

loop_
_atom_type_symbol
_atom_type_description
_atom_type_scat_dispersion_real
_atom_type_scat_dispersion_imag
_atom_type_scat_source
C C 0.0137 0.0067 'International Tables Vol C Tables 4.2.6.8 and 6.1.1.4'
H H 0.0000 0.0000 'International Tables Vol C Tables 4.2.6.8 and 6.1.1.4'
Cu Cu -2.7974 3.6876 'International Tables Vol C Tables 4.2.6.8 and 6.1.1.4'
I I 0.0030 5.4350 'International Tables Vol C Tables 4.2.6.8 and 6.1.1.4'
N N 0.0241 0.0134 'International Tables Vol C Tables 4.2.6.8 and 6.1.1.4'
O O 0.0412 0.0250 'International Tables Vol C Tables 4.2.6.8 and 6.1.1.4'

loop_
_geom_angle_atom_site_label_1
_geom_angle_atom_site_label_2
_geom_angle_atom_site_label_3
_geom_angle
_geom_angle_site_symmetry_1
_geom_angle_site_symmetry_3
_geom_angle_publ_flag
Cu I1 Cu 109.5 . 4 ?
Cu I1 Cu 109.5 4 3 ?
Cu I1 Cu 109.5 . 3 ?
Cu I1 Cu 109.5 3 2 ?
Cu I1 Cu 109.5 4 2 ?
Cu I1 Cu 109.5 . 2 ?
N1 Cu I1 110.97(5) . . ?
N1 Cu I1 110.97(5) 5 . ?
N1 Cu I1 110.97(5) 9 . ?
N1 Cu N1 107.93(6) . 9 ?
N1 Cu N1 107.93(6) 9 5 ?
N1 Cu N1 107.93(6) . 5 ?
C1 N1 Cu 123.96(16) . . ?
C1 N1 C2 105.65(19) . . ?
C2 N1 Cu 130.36(14) . . ?
C1 N2 C3 105.72(18) . . ?
C1 N2 C4 126.60(17) . . ?
C3 N2 C4 127.68(18) . . ?
N1 C1 N2 112.1(2) . . ?
N1 C1 H1 124.0 . . ?
N2 C1 H1 124.0 . . ?
N1 C2 H2 125.1 . . ?
C3 C2 N1 109.9(2) . . ?
C3 C2 H2 125.1 . . ?
N2 C3 H3 126.7 . . ?
C2 C3 N2 106.6(2) . . ?
C2 C3 H3 126.7 . . ?
C5 C4 N2 120.06(18) . . ?
C5 C4 C9 119.99(18) . . ?
C9 C4 N2 119.95(17) . . ?
C4 C5 H5 120.3 . . ?
C4 C5 C6 119.3(2) . . ?
C6 C5 H5 120.3 . . ?
C5 C6 H6 119.0 . . ?
C5 C6 C7 122.1(2) . . ?
C7 C6 H6 119.0 . . ?
C6 C7 C8 117.81(18) . . ?
C6 C7 C10 118.97(17) . . ?
C8 C7 C10 123.19(17) . . ?
C7 C8 H8 119.5 . . ?
C7 C8 C9 120.93(19) . . ?
C9 C8 H8 119.5 . . ?
C4 C9 C8 119.91(18) . . ?
C4 C9 H9 120.0 . . ?
C8 C9 H9 120.0 . . ?
C7 C10 C7 114.4(2) . 4_565 ?
C10 C10 C7 122.80(11) 2_665 . ?
C10 C10 C7 122.80(11) 2_665 4_565 ?

loop_
_geom_bond_atom_site_label_1
_geom_bond_atom_site_label_2
_geom_bond_distance
_geom_bond_site_symmetry_2
_geom_bond_publ_flag
I1 Cu 2.6772(5) . ?
I1 Cu 2.6773(5) 3 ?
I1 Cu 2.6773(5) 2 ?
I1 Cu 2.6773(5) 4 ?
Cu N1 2.0343(19) . ?
Cu N1 2.0343(19) 9 ?
Cu N1 2.0343(19) 5 ?
N1 C1 1.316(3) . ?
N1 C2 1.357(3) . ?
N2 C1 1.351(3) . ?
N2 C3 1.375(3) . ?
N2 C4 1.430(2) . ?
C1 H1 0.9500 . ?
C2 H2 0.9500 . ?
C2 C3 1.356(3) . ?
C3 H3 0.9500 . ?
C4 C5 1.387(3) . ?
C4 C9 1.388(3) . ?
C5 H5 0.9500 . ?
C5 C6 1.387(3) . ?
C6 H6 0.9500 . ?
C6 C7 1.391(3) . ?
C7 C8 1.394(3) . ?
C7 C10 1.497(2) . ?
C8 H8 0.9500 . ?
C8 C9 1.396(3) . ?
C9 H9 0.9500 . ?
C10 C10 1.354(5) 2_665 ?

loop_
_geom_torsion_atom_site_label_1
_geom_torsion_atom_site_label_2
_geom_torsion_atom_site_label_3
_geom_torsion_atom_site_label_4
_geom_torsion
_geom_torsion_site_symmetry_1
_geom_torsion_site_symmetry_2
_geom_torsion_site_symmetry_3
_geom_torsion_site_symmetry_4
_geom_torsion_publ_flag
Cu N1 C1 N2 -177.61(16) . . . . ?
Cu N1 C2 C3 176.3(2) . . . . ?
N1 C2 C3 N2 2.0(4) . . . . ?
N2 C4 C5 C6 -179.8(2) . . . . ?
N2 C4 C9 C8 179.8(2) . . . . ?
C1 N1 C2 C3 -1.5(3) . . . . ?
C1 N2 C3 C2 -1.7(3) . . . . ?
C1 N2 C4 C5 -7.6(3) . . . . ?
C1 N2 C4 C9 172.0(2) . . . . ?
C2 N1 C1 N2 0.4(3) . . . . ?
C3 N2 C1 N1 0.8(3) . . . . ?
C3 N2 C4 C5 173.0(3) . . . . ?
C3 N2 C4 C9 -7.4(3) . . . . ?
C4 N2 C1 N1 -178.7(2) . . . . ?
C4 N2 C3 C2 177.8(2) . . . . ?
C4 C5 C6 C7 -0.4(4) . . . . ?
C5 C4 C9 C8 -0.6(3) . . . . ?
C5 C6 C7 C8 0.3(4) . . . . ?
C5 C6 C7 C10 178.3(2) . . . . ?
C6 C7 C8 C9 -0.3(3) . . . . ?
C6 C7 C10 C7 -47.82(17) . . . 4_565 ?
C6 C7 C10 C10 132.18(17) . . . 2_665 ?
C7 C8 C9 C4 0.5(3) . . . . ?
C8 C7 C10 C7 130.1(2) . . . 4_565 ?
C8 C7 C10 C10 -49.9(2) . . . 2_665 ?
C9 C4 C5 C6 0.6(4) . . . . ?
C10 C7 C8 C9 -178.3(2) . . . . ?

loop_
_smtbx_masks_void_nr
_smtbx_masks_void_average_x
_smtbx_masks_void_average_y
_smtbx_masks_void_average_z
_smtbx_masks_void_volume
_smtbx_masks_void_count_electrons
_smtbx_masks_void_content
1 0.000 0.000 0.000 40.5 14.0 '0.498 NO3'
2 0.000 0.000 0.500 39.2 29.5 '1 NO3'
3 0.000 0.500 0.500 40.5 14.0 '0.498 NO3'
4 0.000 0.500 1.000 39.2 29.5 '1 NO3'
5 0.500 0.000 0.500 40.5 14.0 '0.498 NO3'
6 0.500 0.500 0.000 40.5 14.0 '0.498 NO3'
7 0.500 0.500 0.500 39.2 29.5 '1 NO3'
8 0.500 0.000 1.000 39.2 29.5 '1 NO3'
